data_7022036
loop_
_publ_author_name
'Chapurina, Yulia'
'Guillot, R\'egis'
'Lyubov, Dmitrii'
'Trifonov, Alexander'
'Hannedouche, J\'er\^ome'
'Schulz, Emmanuelle'

_publ_section_title
;
 LiCl-effect on asymmetric intramolecular hydroamination catalyzed by
 binaphthylamido yttrium complexes.
;
_journal_issue 2
_journal_name_full 'Dalton transactions (Cambridge, England : 2003)'
_journal_page_first 507
_journal_page_last 520
_journal_paper_doi 10.1039/c2dt31265d
_journal_volume 42
_journal_year 2013
_chemical_absolute_configuration ad
_chemical_formula_moiety '(C38 H46 Cl N2 O2 Y), 0.5(C4 H8 O)'
_chemical_formula_sum 'C40 H50 Cl N2 O2.5 Y'
_chemical_formula_weight 723.18
_chemical_properties_physical air-sensitive
_space_group_IT_number 92
_symmetry_cell_setting tetragonal
_symmetry_Int_Tables_number 92
_symmetry_space_group_name_Hall 'P 4abw 2nw'
_symmetry_space_group_name_H-M 'P 41 21 2'
_atom_sites_solution_hydrogens geom
_atom_sites_solution_primary direct
_atom_sites_solution_secondary difmap
_audit_creation_method SHELXL-97
_cell_angle_alpha 90.00
_cell_angle_beta 90.00
_cell_angle_gamma 90.00
_cell_formula_units_Z 8
_cell_length_a 10.2349(4)
_cell_length_b 10.2349(4)
_cell_length_c 68.165(6)
_cell_measurement_reflns_used 8059
_cell_measurement_temperature 100(1)
_cell_measurement_theta_max 23.88
_cell_measurement_theta_min 2.32
_cell_volume 7140.5(7)
_computing_cell_refinement 'Bruker SMART'
_computing_data_collection 'Bruker SMART'
_computing_data_reduction 'Bruker SAINT'
_computing_molecular_graphics
;
'Ortep-3 for Windows (L. J. Farrugia, J. Appl. Cryst (1997), 30, 565)'
;
_computing_publication_material
;
'WINGX (Farrugia, L. J. (1999) J. Appl. Cryst., 32, 837-838)'
;
_computing_structure_refinement 'SHELXL-97 (Sheldrick, 1997)'
_computing_structure_solution 'SHELXS-97 (Sheldrick, 1997)'
_diffrn_ambient_temperature 100(1)
_diffrn_measured_fraction_theta_full 0.914
_diffrn_measured_fraction_theta_max 0.885
_diffrn_measurement_device_type 'CCD area detector'
_diffrn_measurement_method 'phi and omega scans'
_diffrn_radiation_monochromator graphite
_diffrn_radiation_probe x-ray
_diffrn_radiation_type MoK\a
_diffrn_radiation_wavelength 0.71073
_diffrn_reflns_av_R_equivalents 0.0573
_diffrn_reflns_av_sigmaI/netI 0.0737
_diffrn_reflns_limit_h_max 11
_diffrn_reflns_limit_h_min -6
_diffrn_reflns_limit_k_max 10
_diffrn_reflns_limit_k_min -12
_diffrn_reflns_limit_l_max 77
_diffrn_reflns_limit_l_min -77
_diffrn_reflns_number 32206
_diffrn_reflns_theta_full 25.00
_diffrn_reflns_theta_max 25.21
_diffrn_reflns_theta_min 2.01
_diffrn_source 'fine-focus sealed tube'
_diffrn_source_type 'kappa X8 APEX II Bruker ICMMO'
_exptl_absorpt_coefficient_mu 1.747
_exptl_absorpt_correction_T_max 0.9189
_exptl_absorpt_correction_T_min 0.7139
_exptl_absorpt_correction_type psi-scan
_exptl_absorpt_process_details SADABS
_exptl_crystal_density_diffrn 1.345
_exptl_crystal_density_method 'not measured'
_exptl_crystal_F_000 3040
_exptl_crystal_size_max 0.21
_exptl_crystal_size_mid 0.14
_exptl_crystal_size_min 0.05
_refine_diff_density_max 1.061
_refine_diff_density_min -1.587
_refine_diff_density_rms 0.077
_refine_ls_abs_structure_details 'Flack H D (1983), Acta Cryst. A39, 876-881'
_refine_ls_abs_structure_Flack 0.010(7)
_refine_ls_extinction_method none
_refine_ls_goodness_of_fit_ref 1.047
_refine_ls_hydrogen_treatment constr
_refine_ls_matrix_type full
_refine_ls_number_parameters 404
_refine_ls_number_reflns 5736
_refine_ls_number_restraints 68
_refine_ls_restrained_S_all 1.043
_refine_ls_R_factor_all 0.0616
_refine_ls_R_factor_gt 0.0489
_refine_ls_shift/su_max 0.003
_refine_ls_shift/su_mean 0.000
_refine_ls_structure_factor_coef Fsqd
_refine_ls_weighting_details 'calc w=1/[\s^2^(Fo^2^)+(0.0448P)^2^+8.1175P] where P=(Fo^2^+2Fc^2^)/3'
_refine_ls_weighting_scheme calc
_refine_ls_wR_factor_gt 0.1028
_refine_ls_wR_factor_ref 0.1071
_reflns_number_gt 4926
_reflns_number_total 5736
_reflns_threshold_expression >2sigma(I)
_cod_data_source_file c2dt31265d.txt
_cod_data_source_block 1270GuillotICMMO
_cod_original_cell_volume 7140.5(8)
_cod_original_formula_sum 'C40 H50 Cl1 N2 O2.5 Y1 '
_cod_database_code 7022036

loop_
_symmetry_equiv_pos_as_xyz
'x, y, z'
'-x, -y, z+1/2'
'-y+1/2, x+1/2, z+1/4'
'y+1/2, -x+1/2, z+3/4'
'-x+1/2, y+1/2, -z+1/4'
'x+1/2, -y+1/2, -z+3/4'
'y, x, -z'
'-y, -x, -z+1/2'

loop_
_atom_site_label
_atom_site_type_symbol
_atom_site_fract_x
_atom_site_fract_y
_atom_site_fract_z
_atom_site_U_iso_or_equiv
_atom_site_adp_type
_atom_site_occupancy
_atom_site_symmetry_multiplicity
_atom_site_calc_flag
_atom_site_refinement_flags
C39 C 0.7604(6) 0.6653(7) 0.01435(9) 0.0485(10) Uani 1 1 d D
H39A H 0.7283 0.6955 0.0270 0.058 Uiso 1 1 calc R
H39B H 0.8062 0.5833 0.0163 0.058 Uiso 1 1 calc R
C40 C 0.8474(6) 0.7628(6) 0.00560(9) 0.0485(10) Uani 1 1 d D
H40A H 0.8929 0.8116 0.0157 0.058 Uiso 1 1 calc R
H40B H 0.9114 0.7213 -0.0028 0.058 Uiso 1 1 calc R
O3 O 0.6475(4) 0.6475(4) 0.0000 0.0485(10) Uani 1 2 d SD
C1 C 0.3547(4) 0.0882(4) 0.91367(7) 0.0152(11) Uani 1 1 d .
C2 C 0.3554(4) 0.1088(5) 0.93425(7) 0.0152(11) Uani 1 1 d .
C3 C 0.2680(5) 0.0312(5) 0.94790(7) 0.0149(11) Uani 1 1 d U
C4 C 0.1671(5) 0.0937(5) 0.95864(7) 0.0171(11) Uani 1 1 d U
C5 C 0.1067(5) 0.0209(5) 0.97427(7) 0.0181(12) Uani 1 1 d U
H5 H 0.0407 0.0599 0.9816 0.022 Uiso 1 1 calc R
C6 C 0.1435(5) -0.1028(5) 0.97858(7) 0.0222(12) Uani 1 1 d U
H6 H 0.1027 -0.1464 0.9889 0.027 Uiso 1 1 calc R
C7 C 0.2432(5) -0.1679(5) 0.96775(7) 0.0167(8) Uani 1 1 d U
C8 C 0.2822(5) -0.2978(5) 0.97235(9) 0.0282(14) Uani 1 1 d U
H8 H 0.2408 -0.3419 0.9825 0.034 Uiso 1 1 calc R
C9 C 0.3792(5) -0.3590(5) 0.96215(8) 0.0288(14) Uani 1 1 d U
H9 H 0.4042 -0.4436 0.9654 0.035 Uiso 1 1 calc R
C10 C 0.4411(5) -0.2925(5) 0.94661(8) 0.0265(13) Uani 1 1 d U
H10 H 0.5062 -0.3340 0.9394 0.032 Uiso 1 1 calc R
C11 C 0.4053(5) -0.1657(5) 0.94199(7) 0.0220(12) Uani 1 1 d U
H11 H 0.4486 -0.1227 0.9319 0.026 Uiso 1 1 calc R
C12 C 0.3052(4) -0.0999(5) 0.95219(7) 0.0167(8) Uani 1 1 d U
C13 C 0.4601(4) 0.1450(5) 0.90250(7) 0.0161(12) Uani 1 1 d .
H13 H 0.4647 0.1288 0.8891 0.019 Uiso 1 1 calc R
C14 C 0.5521(5) 0.2208(5) 0.91089(8) 0.0191(12) Uani 1 1 d .
H14 H 0.6193 0.2542 0.9032 0.023 Uiso 1 1 calc R
C15 C 0.5488(5) 0.2509(5) 0.93116(8) 0.0178(12) Uani 1 1 d .
C16 C 0.6416(5) 0.3347(5) 0.93988(7) 0.0223(13) Uani 1 1 d .
H16 H 0.7057 0.3729 0.9321 0.027 Uiso 1 1 calc R
C17 C 0.6393(5) 0.3610(5) 0.95954(8) 0.0272(14) Uani 1 1 d .
H17 H 0.7001 0.4177 0.9650 0.033 Uiso 1 1 calc R
C18 C 0.5446(5) 0.3017(5) 0.97133(8) 0.0246(13) Uani 1 1 d .
H18 H 0.5431 0.3185 0.9847 0.030 Uiso 1 1 calc R
C19 C 0.4541(5) 0.2191(5) 0.96334(7) 0.0174(12) Uani 1 1 d .
H19 H 0.3928 0.1796 0.9715 0.021 Uiso 1 1 calc R
C20 C 0.4517(4) 0.1925(4) 0.94296(7) 0.0145(11) Uani 1 1 d .
C21 C 0.0445(5) 0.2937(5) 0.96577(7) 0.0171(12) Uani 1 1 d .
H21 H -0.0306 0.2412 0.9699 0.020 Uiso 1 1 calc R
C22 C -0.0048(5) 0.4176(5) 0.95542(8) 0.0249(13) Uani 1 1 d .
H22A H 0.0607 0.4501 0.9464 0.030 Uiso 1 1 calc R
H22B H -0.0840 0.3991 0.9481 0.030 Uiso 1 1 calc R
C23 C -0.0318(5) 0.5188(5) 0.97149(8) 0.0226(13) Uani 1 1 d .
H23A H -0.1245 0.5377 0.9723 0.027 Uiso 1 1 calc R
H23B H 0.0148 0.5994 0.9688 0.027 Uiso 1 1 calc R
C24 C 0.0174(5) 0.4557(5) 0.99078(8) 0.0276(14) Uani 1 1 d .
H24A H 0.0620 0.5194 0.9989 0.033 Uiso 1 1 calc R
H24B H -0.0545 0.4184 0.9982 0.033 Uiso 1 1 calc R
C25 C 0.1120(5) 0.3489(5) 0.98383(7) 0.0206(12) Uani 1 1 d .
H25A H 0.1966 0.3854 0.9805 0.025 Uiso 1 1 calc R
H25B H 0.1233 0.2822 0.9938 0.025 Uiso 1 1 calc R
C26 C 0.2469(5) 0.0028(5) 0.88441(7) 0.0199(12) Uani 1 1 d .
H26 H 0.2762 0.0808 0.8773 0.024 Uiso 1 1 calc R
C27 C 0.1122(6) -0.0352(6) 0.87716(7) 0.0317(14) Uani 1 1 d .
H27A H 0.0571 0.0414 0.8759 0.038 Uiso 1 1 calc R
H27B H 0.0710 -0.0957 0.8862 0.038 Uiso 1 1 calc R
C28 C 0.1337(6) -0.0999(6) 0.85718(8) 0.0362(15) Uani 1 1 d .
H28A H 0.1174 -0.0386 0.8466 0.043 Uiso 1 1 calc R
H28B H 0.0768 -0.1749 0.8556 0.043 Uiso 1 1 calc R
C29 C 0.2779(6) -0.1420(6) 0.85747(8) 0.0397(17) Uani 1 1 d .
H29A H 0.2855 -0.2344 0.8546 0.048 Uiso 1 1 calc R
H29B H 0.3273 -0.0933 0.8478 0.048 Uiso 1 1 calc R
C30 C 0.3291(6) -0.1132(6) 0.87805(8) 0.0342(14) Uani 1 1 d .
H30A H 0.3161 -0.1873 0.8867 0.041 Uiso 1 1 calc R
H30B H 0.4212 -0.0911 0.8778 0.041 Uiso 1 1 calc R
C31 C 0.2835(5) 0.4576(5) 0.91958(8) 0.0224(12) Uani 1 1 d .
H31A H 0.3777 0.4573 0.9179 0.027 Uiso 1 1 calc R
H31B H 0.2629 0.4531 0.9335 0.027 Uiso 1 1 calc R
C32 C 0.2236(6) 0.5747(6) 0.91030(8) 0.0356(16) Uani 1 1 d .
H32A H 0.2753 0.6524 0.9128 0.043 Uiso 1 1 calc R
H32B H 0.1354 0.5888 0.9150 0.043 Uiso 1 1 calc R
C33 C 0.2241(7) 0.5390(6) 0.88840(9) 0.0456(18) Uani 1 1 d .
H33A H 0.1474 0.5737 0.8819 0.055 Uiso 1 1 calc R
H33B H 0.3017 0.5726 0.8820 0.055 Uiso 1 1 calc R
C34 C 0.2230(5) 0.3925(5) 0.88830(7) 0.0261(13) Uani 1 1 d .
H34A H 0.1456 0.3602 0.8817 0.031 Uiso 1 1 calc R
H34B H 0.2996 0.3591 0.8816 0.031 Uiso 1 1 calc R
C35 C -0.0185(5) -0.1386(4) 0.92864(8) 0.0219(13) Uani 1 1 d .
H35A H 0.0646 -0.1557 0.9350 0.026 Uiso 1 1 calc R
H35B H -0.0179 -0.1785 0.9157 0.026 Uiso 1 1 calc R
C36 C -0.1301(5) -0.1918(5) 0.94083(8) 0.0309(14) Uani 1 1 d .
H36A H -0.1539 -0.2792 0.9367 0.037 Uiso 1 1 calc R
H36B H -0.1076 -0.1934 0.9547 0.037 Uiso 1 1 calc R
C37 C -0.2392(5) -0.0960(6) 0.93685(9) 0.0326(15) Uani 1 1 d .
H37A H -0.3035 -0.0970 0.9473 0.039 Uiso 1 1 calc R
H37B H -0.2823 -0.1149 0.9245 0.039 Uiso 1 1 calc R
C38 C -0.1681(6) 0.0333(5) 0.93605(9) 0.0324(14) Uani 1 1 d .
H38A H -0.2158 0.0959 0.9281 0.039 Uiso 1 1 calc R
H38B H -0.1565 0.0690 0.9491 0.039 Uiso 1 1 calc R
N1 N 0.2465(4) 0.0307(4) 0.90565(6) 0.0153(9) Uani 1 1 d .
N2 N 0.1265(4) 0.2159(4) 0.95280(5) 0.0152(10) Uani 1 1 d .
O1 O 0.2235(3) 0.3514(3) 0.90890(5) 0.0214(9) Uani 1 1 d .
O2 O -0.0421(3) 0.0026(3) 0.92714(5) 0.0202(8) Uani 1 1 d .
Cl Cl -0.08225(12) 0.27746(13) 0.902436(19) 0.0257(3) Uani 1 1 d .
Y Y 0.10938(5) 0.16957(5) 0.920974(7) 0.01443(13) Uani 1 1 d .

loop_
_atom_site_aniso_label
_atom_site_aniso_U_11
_atom_site_aniso_U_22
_atom_site_aniso_U_33
_atom_site_aniso_U_23
_atom_site_aniso_U_13
_atom_site_aniso_U_12
C39 0.056(3) 0.049(3) 0.040(3) -0.011(2) 0.003(2) -0.0201(19)
C40 0.056(3) 0.049(3) 0.040(3) -0.011(2) 0.003(2) -0.0201(19)
O3 0.056(3) 0.049(3) 0.040(3) -0.011(2) 0.003(2) -0.0201(19)
C1 0.011(3) 0.012(3) 0.023(3) 0.000(2) 0.004(2) 0.0037(19)
C2 0.013(3) 0.019(3) 0.014(3) 0.001(2) 0.000(2) 0.006(2)
C3 0.015(3) 0.017(3) 0.013(3) -0.001(2) -0.004(2) -0.003(2)
C4 0.022(3) 0.024(3) 0.006(3) -0.004(2) -0.006(2) -0.006(2)
C5 0.015(3) 0.028(3) 0.012(3) -0.001(2) 0.002(2) -0.005(2)
C6 0.023(3) 0.030(3) 0.013(3) 0.005(2) 0.000(2) -0.009(2)
C7 0.0136(19) 0.022(2) 0.015(2) 0.0001(16) -0.0101(14) -0.0026(15)
C8 0.024(3) 0.029(3) 0.032(4) 0.000(3) -0.007(3) -0.007(2)
C9 0.034(3) 0.021(3) 0.031(3) 0.007(2) -0.010(3) -0.005(2)
C10 0.021(3) 0.025(3) 0.033(4) 0.001(3) -0.005(3) 0.005(2)
C11 0.014(3) 0.029(3) 0.023(3) 0.003(3) -0.004(2) -0.002(2)
C12 0.0136(19) 0.022(2) 0.015(2) 0.0001(16) -0.0101(14) -0.0026(15)
C13 0.016(3) 0.023(3) 0.009(3) 0.003(2) 0.002(2) 0.007(2)
C14 0.013(3) 0.025(3) 0.020(3) 0.006(2) 0.006(2) 0.002(2)
C15 0.013(3) 0.019(3) 0.021(3) -0.004(2) -0.002(2) 0.005(2)
C16 0.021(3) 0.023(3) 0.023(3) 0.005(2) -0.002(2) -0.005(2)
C17 0.017(3) 0.026(3) 0.038(4) -0.006(3) -0.005(3) -0.008(2)
C18 0.026(3) 0.031(3) 0.016(3) -0.002(2) 0.000(2) -0.004(3)
C19 0.017(3) 0.022(3) 0.013(3) 0.001(2) -0.002(2) -0.003(2)
C20 0.014(3) 0.012(3) 0.018(3) 0.002(2) 0.000(2) 0.0032(19)
C21 0.015(3) 0.021(3) 0.015(3) 0.000(2) 0.005(2) -0.004(2)
C22 0.028(3) 0.032(4) 0.014(3) 0.002(3) -0.003(2) 0.006(3)
C23 0.021(3) 0.013(3) 0.034(4) -0.001(3) -0.006(3) 0.000(2)
C24 0.033(4) 0.026(3) 0.024(4) -0.007(3) 0.002(3) 0.002(3)
C25 0.032(3) 0.016(3) 0.014(3) -0.005(2) -0.003(2) 0.004(2)
C26 0.032(3) 0.013(3) 0.015(3) -0.003(2) 0.007(2) -0.001(2)
C27 0.030(3) 0.050(4) 0.015(3) -0.011(3) -0.002(3) -0.012(3)
C28 0.050(4) 0.039(4) 0.019(3) -0.013(3) -0.003(3) -0.010(3)
C29 0.066(5) 0.036(4) 0.017(4) -0.012(3) 0.016(3) -0.014(3)
C30 0.040(3) 0.031(3) 0.032(4) -0.007(3) 0.000(3) 0.009(3)
C31 0.022(3) 0.026(3) 0.019(3) 0.001(3) -0.006(2) -0.004(2)
C32 0.045(4) 0.029(4) 0.033(4) 0.000(3) -0.003(3) 0.003(3)
C33 0.062(5) 0.037(4) 0.037(4) 0.009(3) -0.010(3) -0.004(3)
C34 0.030(3) 0.033(3) 0.015(3) 0.005(3) -0.002(2) -0.012(3)
C35 0.035(3) 0.008(3) 0.022(3) 0.001(2) -0.005(2) 0.001(2)
C36 0.035(4) 0.029(3) 0.028(3) 0.001(3) -0.004(3) -0.009(3)
C37 0.022(3) 0.043(4) 0.033(4) 0.009(3) -0.001(3) -0.011(3)
C38 0.024(3) 0.033(3) 0.040(4) 0.003(3) 0.007(3) 0.000(3)
N1 0.019(2) 0.017(2) 0.010(2) -0.0006(18) -0.0004(19) -0.0045(17)
N2 0.016(2) 0.017(2) 0.013(2) 0.0000(17) 0.0005(18) -0.0010(17)
O1 0.028(2) 0.019(2) 0.017(2) 0.0016(16) -0.0041(16) -0.0045(15)
O2 0.0116(19) 0.020(2) 0.029(2) -0.0009(16) 0.0013(16) -0.0003(14)
Cl 0.0205(7) 0.0376(8) 0.0189(8) 0.0081(6) -0.0025(6) 0.0040(6)
Y 0.0151(3) 0.0173(3) 0.0108(2) 0.0001(2) 0.0000(2) -0.0007(2)

loop_
_atom_type_symbol
_atom_type_description
_atom_type_scat_dispersion_real
_atom_type_scat_dispersion_imag
_atom_type_scat_source
C C 0.0031 0.0016 'International Tables Vol C Tables 4.2.6.8 and 6.1.1.4'
H H 0.0000 0.0000 'International Tables Vol C Tables 4.2.6.8 and 6.1.1.4'
N N 0.0061 0.0033 'International Tables Vol C Tables 4.2.6.8 and 6.1.1.4'
O O 0.0109 0.0061 'International Tables Vol C Tables 4.2.6.8 and 6.1.1.4'
Cl Cl 0.1480 0.1590 'International Tables Vol C Tables 4.2.6.8 and 6.1.1.4'
Y Y -2.7960 3.5670 'International Tables Vol C Tables 4.2.6.8 and 6.1.1.4'

loop_
_geom_angle_atom_site_label_1
_geom_angle_atom_site_label_2
_geom_angle_atom_site_label_3
_geom_angle
_geom_angle_site_symmetry_1
_geom_angle_site_symmetry_3
C40 C39 O3 106.3(5) . .
C40 C40 C39 105.0(4) 7 .
C39 O3 C39 103.3(6) . 7
N1 C1 C2 117.5(4) . .
N1 C1 C13 124.6(4) . .
C2 C1 C13 117.3(4) . .
N1 C1 Y 56.8(2) . .
C2 C1 Y 77.0(3) . .
C13 C1 Y 132.1(3) . .
C1 C2 C20 120.1(4) . .
C1 C2 C3 121.8(4) . .
C20 C2 C3 117.7(4) . .
C1 C2 Y 72.8(3) . .
C20 C2 Y 129.1(3) . .
C3 C2 Y 77.3(2) . .
C4 C3 C12 120.9(4) . .
C4 C3 C2 120.7(4) . .
C12 C3 C2 117.5(4) . .
C4 C3 Y 72.0(3) . .
C12 C3 Y 139.2(3) . .
C2 C3 Y 71.2(2) . .
N2 C4 C3 118.7(4) . .
N2 C4 C5 123.7(5) . .
C3 C4 C5 117.5(5) . .
N2 C4 Y 53.7(2) . .
C3 C4 Y 78.5(3) . .
C5 C4 Y 138.2(3) . .
C6 C5 C4 121.7(5) . .
C5 C6 C7 121.6(5) . .
C12 C7 C8 119.8(5) . .
C12 C7 C6 118.6(5) . .
C8 C7 C6 121.6(5) . .
C9 C8 C7 121.4(5) . .
C8 C9 C10 119.3(5) . .
C11 C10 C9 120.3(5) . .
C10 C11 C12 121.9(5) . .
C11 C12 C7 117.4(5) . .
C11 C12 C3 122.9(5) . .
C7 C12 C3 119.7(5) . .
C14 C13 C1 122.0(5) . .
C13 C14 C15 121.5(5) . .
C20 C15 C16 119.5(5) . .
C20 C15 C14 118.7(5) . .
C16 C15 C14 121.8(5) . .
C17 C16 C15 121.3(5) . .
C16 C17 C18 119.4(5) . .
C19 C18 C17 120.6(5) . .
C18 C19 C20 121.5(5) . .
C15 C20 C19 117.7(4) . .
C15 C20 C2 120.0(4) . .
C19 C20 C2 122.2(4) . .
N2 C21 C25 115.7(4) . .
N2 C21 C22 111.2(4) . .
C25 C21 C22 102.4(4) . .
C23 C22 C21 106.8(4) . .
C22 C23 C24 105.5(4) . .
C25 C24 C23 103.9(4) . .
C21 C25 C24 103.2(4) . .
N1 C26 C27 111.5(4) . .
N1 C26 C30 115.6(4) . .
C27 C26 C30 102.2(4) . .
C26 C27 C28 105.7(5) . .
C27 C28 C29 104.4(4) . .
C30 C29 C28 106.7(4) . .
C26 C30 C29 102.9(5) . .
O1 C31 C32 102.5(4) . .
C31 C32 C33 102.7(5) . .
C34 C33 C32 104.0(5) . .
O1 C34 C33 106.4(4) . .
O2 C35 C36 105.6(4) . .
C37 C36 C35 103.1(4) . .
C36 C37 C38 102.6(4) . .
O2 C38 C37 104.6(4) . .
C1 N1 C26 118.2(4) . .
C1 N1 Y 92.7(3) . .
C26 N1 Y 125.3(3) . .
C4 N2 C21 119.7(4) . .
C4 N2 Y 96.4(3) . .
C21 N2 Y 131.5(3) . .
C31 O1 C34 105.5(4) . .
C31 O1 Y 129.2(3) . .
C34 O1 Y 124.2(3) . .
C38 O2 C35 109.1(4) . .
C38 O2 Y 120.1(3) . .
C35 O2 Y 128.4(3) . .
N2 Y N1 122.45(14) . .
N2 Y O2 91.88(13) . .
N1 Y O2 91.99(14) . .
N2 Y O1 97.67(13) . .
N1 Y O1 91.60(14) . .
O2 Y O1 165.90(12) . .
N2 Y Cl 116.45(11) . .
N1 Y Cl 121.06(10) . .
O2 Y Cl 84.10(9) . .
O1 Y Cl 82.37(9) . .
N2 Y C1 99.94(15) . .
N1 Y C1 30.53(14) . .
O2 Y C1 115.11(13) . .
O1 Y C1 73.50(13) . .
Cl Y C1 138.63(11) . .
N2 Y C2 69.83(14) . .
N1 Y C2 55.90(14) . .
O2 Y C2 112.46(13) . .
O1 Y C2 80.72(13) . .
Cl Y C2 162.66(11) . .
C1 Y C2 30.22(14) . .
N2 Y C4 29.88(14) . .
N1 Y C4 96.94(14) . .
O2 Y C4 76.63(13) . .
O1 Y C4 116.43(13) . .
Cl Y C4 137.90(11) . .
C1 Y C4 83.39(15) . .
C2 Y C4 55.31(14) . .
N2 Y C3 55.24(14) . .
N1 Y C3 68.15(14) . .
O2 Y C3 84.16(13) . .
O1 Y C3 109.81(13) . .
Cl Y C3 165.33(11) . .
C1 Y C3 55.27(14) . .
C2 Y C3 31.50(14) . .
C4 Y C3 29.41(14) . .

loop_
_geom_bond_atom_site_label_1
_geom_bond_atom_site_label_2
_geom_bond_distance
_geom_bond_site_symmetry_2
C39 C40 1.464(8) .
C39 O3 1.525(6) .
C40 C40 1.444(13) 7
O3 C39 1.525(6) 7
C1 N1 1.369(6) .
C1 C2 1.419(6) .
C1 C13 1.443(6) .
C1 Y 2.692(5) .
C2 C20 1.434(6) .
C2 C3 1.516(7) .
C2 Y 2.747(4) .
C3 C4 1.418(7) .
C3 C12 1.425(7) .
C3 Y 2.830(5) .
C4 N2 1.377(6) .
C4 C5 1.439(7) .
C4 Y 2.747(5) .
C5 C6 1.353(7) .
C6 C7 1.425(7) .
C7 C12 1.419(7) .
C7 C8 1.424(7) .
C8 C9 1.364(7) .
C9 C10 1.409(7) .
C10 C11 1.385(7) .
C11 C12 1.409(7) .
C13 C14 1.347(7) .
C14 C15 1.416(7) .
C15 C20 1.412(7) .
C15 C16 1.412(7) .
C16 C17 1.367(7) .
C17 C18 1.398(7) .
C18 C19 1.367(7) .
C19 C20 1.415(7) .
C21 N2 1.456(6) .
C21 C25 1.520(7) .
C21 C22 1.537(7) .
C22 C23 1.532(7) .
C23 C24 1.549(7) .
C24 C25 1.535(7) .
C26 N1 1.476(6) .
C26 C27 1.515(7) .
C26 C30 1.518(7) .
C27 C28 1.531(7) .
C28 C29 1.537(8) .
C29 C30 1.526(8) .
C31 O1 1.445(6) .
C31 C32 1.488(7) .
C32 C33 1.537(8) .
C33 C34 1.499(8) .
C34 O1 1.466(6) .
C35 O2 1.469(6) .
C35 C36 1.513(7) .
C36 C37 1.511(8) .
C37 C38 1.511(8) .
C38 O2 1.460(6) .
N1 Y 2.254(4) .
N2 Y 2.227(4) .
O1 Y 2.346(3) .
O2 Y 2.345(3) .
Cl Y 2.5813(13) .
